data_4124990
loop_
_publ_author_name
'Kane, Christopher M.'
'Banisafar, Arash'
'Dougherty, Timothy P.'
'Barbour, Leonard J.'
'Holman, K. Travis'

_publ_section_title
;
 Enclathration and Confinement of Small Gases by the Intrinsically 0D
 Porous Molecular Solid, Me,H,SiMe2.
;
_journal_issue 13
_journal_name_full 'Journal of the American Chemical Society'
_journal_page_first 4377
_journal_page_last 4392
_journal_paper_doi 10.1021/jacs.5b11395
_journal_volume 138
_journal_year 2016
_chemical_formula_moiety 'C40 H48 O8 Si4, 0.07(Kr)'
_chemical_formula_sum 'C40 H48 Kr0.07 O8 Si4'
_chemical_formula_weight 775.01
_space_group_crystal_system monoclinic
_space_group_IT_number 15
_space_group_name_Hall '-C 2yc'
_space_group_name_H-M_alt 'C 1 2/c 1'
_symmetry_space_group_name_Hall '-C 2yc'
_symmetry_space_group_name_H-M 'C 1 2/c 1'
_atom_sites_solution_hydrogens geom
_audit_creation_method SHELXL-2014/7
_cell_angle_alpha 90
_cell_angle_beta 100.5280(10)
_cell_angle_gamma 90
_cell_formula_units_Z 8
_cell_length_a 23.8513(17)
_cell_length_b 8.3338(6)
_cell_length_c 42.060(3)
_cell_measurement_reflns_used 4336
_cell_measurement_temperature 100(2)
_cell_measurement_theta_max 25.06
_cell_measurement_theta_min 2.38
_cell_volume 8219.6(10)
_computing_cell_refinement 'SAINT, Bruker 2001'
_computing_data_collection 'SMART (Bruker, 2001)'
_computing_data_reduction SAINT
_computing_molecular_graphics 'X-SEED (Barbour, 2001)'
_computing_publication_material 'X-SEED and POV-RAY'
_computing_structure_refinement 'SHELXL-2014/7 (Sheldrick, 2014)'
_computing_structure_solution 'SHELXS-97 (Sheldrick, 2008)'
_diffrn_ambient_temperature 100(2)
_diffrn_measured_fraction_theta_full 1.000
_diffrn_measured_fraction_theta_max 0.976
_diffrn_measurement_device_type 'Siemens SMART, Bruker APEXII CCD'
_diffrn_measurement_method '\f and \w scans'
_diffrn_radiation_type MoK\a
_diffrn_radiation_wavelength 0.71073
_diffrn_reflns_av_R_equivalents 0.0691
_diffrn_reflns_av_unetI/netI 0.0764
_diffrn_reflns_Laue_measured_fraction_full 1.000
_diffrn_reflns_Laue_measured_fraction_max 0.976
_diffrn_reflns_limit_h_max 31
_diffrn_reflns_limit_h_min -30
_diffrn_reflns_limit_k_max 10
_diffrn_reflns_limit_k_min -10
_diffrn_reflns_limit_l_max 55
_diffrn_reflns_limit_l_min -55
_diffrn_reflns_number 34617
_diffrn_reflns_point_group_measured_fraction_full 1.000
_diffrn_reflns_point_group_measured_fraction_max 0.976
_diffrn_reflns_theta_full 25.000
_diffrn_reflns_theta_max 27.997
_diffrn_reflns_theta_min 1.737
_diffrn_source 'fine-focus sealed tube'
_exptl_absorpt_coefficient_mu 0.269
_exptl_absorpt_correction_type multi-scan
_exptl_absorpt_process_details '(SADABS, Bruker, 2001)'
_exptl_crystal_colour colorless
_exptl_crystal_density_diffrn 1.253
_exptl_crystal_description prism
_exptl_crystal_F_000 3284
_exptl_crystal_size_max 0.490
_exptl_crystal_size_mid 0.140
_exptl_crystal_size_min 0.110
_exptl_transmission_factor_max 0.7457
_exptl_transmission_factor_min 0.6609
_refine_diff_density_max 0.387
_refine_diff_density_min -0.395
_refine_diff_density_rms 0.067
_refine_ls_extinction_method none
_refine_ls_goodness_of_fit_ref 1.025
_refine_ls_hydrogen_treatment constr
_refine_ls_matrix_type full
_refine_ls_number_parameters 490
_refine_ls_number_reflns 9686
_refine_ls_number_restraints 0
_refine_ls_restrained_S_all 1.025
_refine_ls_R_factor_all 0.0943
_refine_ls_R_factor_gt 0.0540
_refine_ls_shift/su_max 0.001
_refine_ls_shift/su_mean 0.000
_refine_ls_structure_factor_coef Fsqd
_refine_ls_weighting_details 'w=1/[\s^2^(Fo^2^)+(0.0548P)^2^+1.8203P] where P=(Fo^2^+2Fc^2^)/3'
_refine_ls_weighting_scheme calc
_refine_ls_wR_factor_gt 0.1126
_refine_ls_wR_factor_ref 0.1236
_reflns_Friedel_coverage 0.000
_reflns_number_gt 6517
_reflns_number_total 9686
_reflns_threshold_expression 'I > 2\s(I)'
_cod_data_source_file ja5b11395_si_003.cif
_cod_data_source_block 12118
_cod_depositor_comments 'Adding full bibliography for 4124955--4124994.cif.'
_cod_original_cell_volume 8219.5(10)
_cod_database_code 4124990
_shelx_shelxl_version_number 2014/7
_shelx_space_group_comment
;
The symmetry employed for this shelxl refinement is uniquely defined
by the following loop, which should always be used as a source of
symmetry information in preference to the above space-group names.
They are only intended as comments.
;
_shelx_estimated_absorpt_t_min 0.880
_shelx_estimated_absorpt_t_max 0.971

loop_
_space_group_symop_operation_xyz
'x, y, z'
'-x, y, -z+1/2'
'x+1/2, y+1/2, z'
'-x+1/2, y+1/2, -z+1/2'
'-x, -y, -z'
'x, -y, z-1/2'
'-x+1/2, -y+1/2, -z'
'x+1/2, -y+1/2, z-1/2'

loop_
_atom_site_label
_atom_site_type_symbol
_atom_site_fract_x
_atom_site_fract_y
_atom_site_fract_z
_atom_site_U_iso_or_equiv
_atom_site_adp_type
_atom_site_occupancy
_atom_site_site_symmetry_order
_atom_site_calc_flag
_atom_site_refinement_flags_posn
_atom_site_refinement_flags_adp
_atom_site_refinement_flags_occupancy
Kr1G Kr 0.24711(18) 0.7997(5) 0.12654(10) 0.0374(10) Uani 0.07 1 d . . P
Si1 Si 0.11124(3) 1.01002(8) 0.04091(2) 0.02022(16) Uani 1 1 d . . .
Si2 Si 0.40941(3) 0.91787(8) 0.07063(2) 0.01761(15) Uani 1 1 d . . .
Si3 Si 0.37892(3) 0.72095(8) 0.22188(2) 0.01899(16) Uani 1 1 d . . .
Si4 Si 0.08567(3) 0.76733(8) 0.18886(2) 0.02073(16) Uani 1 1 d . . .
O1 O 0.06478(6) 0.8765(2) 0.04896(4) 0.0205(4) Uani 1 1 d . . .
O2 O 0.15550(6) 0.93065(19) 0.01960(4) 0.0176(4) Uani 1 1 d . . .
O3 O 0.35713(6) 0.86413(18) 0.04141(4) 0.0157(3) Uani 1 1 d . . .
O4 O 0.43688(6) 0.76014(19) 0.09148(4) 0.0174(3) Uani 1 1 d . . .
O5 O 0.41955(6) 0.6285(2) 0.19970(4) 0.0184(4) Uani 1 1 d . . .
O6 O 0.33127(6) 0.5947(2) 0.23129(4) 0.0196(4) Uani 1 1 d . . .
O7 O 0.12842(6) 0.62633(19) 0.20701(4) 0.0198(4) Uani 1 1 d . . .
O8 O 0.04826(7) 0.6971(2) 0.15478(4) 0.0213(4) Uani 1 1 d . . .
C1 C 0.12458(9) 0.5248(3) 0.09488(5) 0.0154(5) Uani 1 1 d . . .
H1 H 0.1476 0.4343 0.0924 0.018 Uiso 1 1 calc R U .
C2 C 0.10464(9) 0.5425(3) 0.12394(6) 0.0161(5) Uani 1 1 d . . .
C3 C 0.07007(9) 0.6755(3) 0.12658(6) 0.0181(5) Uani 1 1 d . . .
C4 C 0.05545(10) 0.7870(3) 0.10176(6) 0.0199(5) Uani 1 1 d . . .
C5 C 0.01565(11) 0.9245(3) 0.10443(7) 0.0297(6) Uani 1 1 d . . .
H5A H -0.0092 0.8966 0.1198 0.045 Uiso 1 1 calc R U .
H5B H -0.0077 0.9463 0.0832 0.045 Uiso 1 1 calc R U .
H5C H 0.0379 1.0203 0.1121 0.045 Uiso 1 1 calc R U .
C6 C 0.07843(9) 0.7643(3) 0.07373(6) 0.0175(5) Uani 1 1 d . . .
C7 C 0.11245(9) 0.6329(3) 0.06958(5) 0.0148(5) Uani 1 1 d . . .
C8 C 0.07007(12) 1.1608(3) 0.01472(7) 0.0369(7) Uani 1 1 d . . .
H8A H 0.0962 1.2358 0.0070 0.055 Uiso 1 1 calc R U .
H8B H 0.0455 1.2197 0.0270 0.055 Uiso 1 1 calc R U .
H8C H 0.0465 1.1075 -0.0038 0.055 Uiso 1 1 calc R U .
C9 C 0.15330(12) 1.0842(3) 0.07946(6) 0.0308(6) Uani 1 1 d . . .
H9A H 0.1747 0.9950 0.0911 0.046 Uiso 1 1 calc R U .
H9B H 0.1275 1.1298 0.0928 0.046 Uiso 1 1 calc R U .
H9C H 0.1800 1.1670 0.0750 0.046 Uiso 1 1 calc R U .
C10 C 0.13560(9) 0.6070(3) 0.03881(5) 0.0158(5) Uani 1 1 d . . .
H10A H 0.1371 0.4904 0.0346 0.019 Uiso 1 1 calc R U .
H10B H 0.1092 0.6563 0.0205 0.019 Uiso 1 1 calc R U .
C11 C 0.24286(9) 0.5860(3) 0.05088(5) 0.0139(5) Uani 1 1 d . . .
H11 H 0.2382 0.4787 0.0575 0.017 Uiso 1 1 calc R U .
C12 C 0.19441(9) 0.6777(3) 0.04038(5) 0.0139(5) Uani 1 1 d . . .
C13 C 0.20244(9) 0.8356(3) 0.03147(5) 0.0140(5) Uani 1 1 d . . .
C14 C 0.25658(9) 0.9024(3) 0.03265(5) 0.0144(5) Uani 1 1 d . . .
C15 C 0.26372(10) 1.0741(3) 0.02313(6) 0.0190(5) Uani 1 1 d . . .
H15A H 0.2315 1.1054 0.0063 0.029 Uiso 1 1 calc R U .
H15B H 0.2993 1.0853 0.0148 0.029 Uiso 1 1 calc R U .
H15C H 0.2650 1.1435 0.0421 0.029 Uiso 1 1 calc R U .
C16 C 0.30380(9) 0.8031(3) 0.04288(5) 0.0133(5) Uani 1 1 d . . .
C17 C 0.29794(9) 0.6441(3) 0.05211(5) 0.0124(5) Uani 1 1 d . . .
C18 C 0.46553(11) 0.9927(4) 0.05002(7) 0.0330(7) Uani 1 1 d . . .
H18A H 0.4690 0.9215 0.0319 0.050 Uiso 1 1 calc R U .
H18B H 0.5019 0.9957 0.0653 0.050 Uiso 1 1 calc R U .
H18C H 0.4557 1.1011 0.0418 0.050 Uiso 1 1 calc R U .
C19 C 0.38256(13) 1.0596(3) 0.09791(7) 0.0371(7) Uani 1 1 d . . .
H19A H 0.3668 1.1543 0.0857 0.056 Uiso 1 1 calc R U .
H19B H 0.4139 1.0922 0.1151 0.056 Uiso 1 1 calc R U .
H19C H 0.3527 1.0076 0.1075 0.056 Uiso 1 1 calc R U .
C20 C 0.34937(9) 0.5384(3) 0.06401(5) 0.0154(5) Uani 1 1 d . . .
H20A H 0.3392 0.4248 0.0591 0.019 Uiso 1 1 calc R U .
H20B H 0.3806 0.5674 0.0525 0.019 Uiso 1 1 calc R U .
C21 C 0.34679(9) 0.4645(3) 0.12209(5) 0.0151(5) Uani 1 1 d . . .
H21 H 0.3192 0.3852 0.1140 0.018 Uiso 1 1 calc R U .
C22 C 0.36965(9) 0.5576(3) 0.10011(5) 0.0140(5) Uani 1 1 d . . .
C23 C 0.41065(9) 0.6715(3) 0.11252(5) 0.0155(5) Uani 1 1 d . . .
C24 C 0.42818(9) 0.6959(3) 0.14586(5) 0.0175(5) Uani 1 1 d . . .
C25 C 0.47357(10) 0.8171(3) 0.15842(6) 0.0254(6) Uani 1 1 d . . .
H25A H 0.4556 0.9155 0.1645 0.038 Uiso 1 1 calc R U .
H25B H 0.4957 0.8416 0.1415 0.038 Uiso 1 1 calc R U .
H25C H 0.4989 0.7733 0.1774 0.038 Uiso 1 1 calc R U .
C26 C 0.40269(9) 0.6016(3) 0.16659(5) 0.0163(5) Uani 1 1 d . . .
C27 C 0.36275(9) 0.4830(3) 0.15549(5) 0.0145(5) Uani 1 1 d . . .
C28 C 0.42510(11) 0.7718(3) 0.26043(6) 0.0293(6) Uani 1 1 d . . .
H28A H 0.4016 0.8058 0.2760 0.044 Uiso 1 1 calc R U .
H28B H 0.4509 0.8592 0.2570 0.044 Uiso 1 1 calc R U .
H28C H 0.4475 0.6774 0.2688 0.044 Uiso 1 1 calc R U .
C29 C 0.34225(12) 0.8918(3) 0.19912(7) 0.0336(7) Uani 1 1 d . . .
H29A H 0.3183 0.8526 0.1792 0.050 Uiso 1 1 calc R U .
H29B H 0.3706 0.9671 0.1937 0.050 Uiso 1 1 calc R U .
H29C H 0.3183 0.9465 0.2124 0.050 Uiso 1 1 calc R U .
C30 C 0.33605(9) 0.3790(3) 0.17816(6) 0.0167(5) Uani 1 1 d . . .
H30A H 0.3636 0.3657 0.1987 0.020 Uiso 1 1 calc R U .
H30B H 0.3284 0.2714 0.1684 0.020 Uiso 1 1 calc R U .
C31 C 0.22850(9) 0.4063(3) 0.16695(5) 0.0154(5) Uani 1 1 d . . .
H31 H 0.2279 0.3343 0.1494 0.019 Uiso 1 1 calc R U .
C32 C 0.28083(9) 0.4474(3) 0.18562(5) 0.0149(5) Uani 1 1 d . . .
C33 C 0.28034(9) 0.5537(3) 0.21100(5) 0.0163(5) Uani 1 1 d . . .
C34 C 0.22998(10) 0.6152(3) 0.21879(6) 0.0184(5) Uani 1 1 d . . .
C35 C 0.23140(11) 0.7248(3) 0.24722(6) 0.0255(6) Uani 1 1 d . . .
H35A H 0.2419 0.8332 0.2414 0.038 Uiso 1 1 calc R U .
H35B H 0.2596 0.6855 0.2655 0.038 Uiso 1 1 calc R U .
H35C H 0.1937 0.7272 0.2533 0.038 Uiso 1 1 calc R U .
C36 C 0.17871(9) 0.5710(3) 0.19899(5) 0.0161(5) Uani 1 1 d . . .
C37 C 0.17698(9) 0.4664(3) 0.17296(5) 0.0157(5) Uani 1 1 d . . .
C38 C 0.03357(11) 0.8048(3) 0.21516(6) 0.0314(6) Uani 1 1 d . . .
H38A H 0.0132 0.7052 0.2179 0.047 Uiso 1 1 calc R U .
H38B H 0.0063 0.8865 0.2053 0.047 Uiso 1 1 calc R U .
H38C H 0.0534 0.8427 0.2363 0.047 Uiso 1 1 calc R U .
C39 C 0.12823(12) 0.9419(3) 0.18063(7) 0.0315(6) Uani 1 1 d . . .
H39A H 0.1503 0.9823 0.2010 0.047 Uiso 1 1 calc R U .
H39B H 0.1027 1.0265 0.1703 0.047 Uiso 1 1 calc R U .
H39C H 0.1543 0.9098 0.1663 0.047 Uiso 1 1 calc R U .
C40 C 0.12133(9) 0.4232(3) 0.15139(5) 0.0173(5) Uani 1 1 d . . .
H40A H 0.0909 0.4193 0.1645 0.021 Uiso 1 1 calc R U .
H40B H 0.1247 0.3150 0.1422 0.021 Uiso 1 1 calc R U .

loop_
_atom_site_aniso_label
_atom_site_aniso_U_11
_atom_site_aniso_U_22
_atom_site_aniso_U_33
_atom_site_aniso_U_23
_atom_site_aniso_U_13
_atom_site_aniso_U_12
Kr1G 0.038(2) 0.042(2) 0.029(2) -0.0030(18) -0.0007(18) 0.0077(19)
Si1 0.0189(3) 0.0180(4) 0.0234(4) 0.0037(3) 0.0029(3) 0.0055(3)
Si2 0.0180(3) 0.0178(3) 0.0162(3) 0.0013(3) 0.0009(3) -0.0032(3)
Si3 0.0178(3) 0.0218(4) 0.0165(3) -0.0006(3) 0.0008(3) -0.0011(3)
Si4 0.0211(4) 0.0235(4) 0.0197(4) -0.0010(3) 0.0096(3) 0.0023(3)
O1 0.0152(8) 0.0238(9) 0.0218(9) 0.0051(7) 0.0014(7) 0.0046(7)
O2 0.0166(8) 0.0173(9) 0.0177(9) 0.0029(7) -0.0001(7) 0.0022(7)
O3 0.0135(8) 0.0166(8) 0.0167(8) 0.0021(7) 0.0024(6) -0.0029(6)
O4 0.0141(8) 0.0208(9) 0.0170(8) 0.0038(7) 0.0024(6) -0.0009(7)
O5 0.0146(8) 0.0269(9) 0.0119(8) 0.0013(7) -0.0019(6) 0.0006(7)
O6 0.0166(8) 0.0273(10) 0.0138(8) 0.0007(7) 0.0000(7) -0.0010(7)
O7 0.0172(8) 0.0238(9) 0.0204(9) -0.0013(7) 0.0087(7) 0.0019(7)
O8 0.0174(9) 0.0286(10) 0.0196(9) -0.0004(7) 0.0085(7) 0.0023(7)
C1 0.0116(11) 0.0139(11) 0.0200(12) -0.0033(9) 0.0013(9) -0.0021(9)
C2 0.0116(11) 0.0178(12) 0.0185(12) -0.0016(10) 0.0013(9) -0.0043(9)
C3 0.0132(11) 0.0236(13) 0.0178(12) -0.0024(10) 0.0040(9) -0.0008(10)
C4 0.0128(12) 0.0218(13) 0.0250(13) -0.0004(11) 0.0029(10) 0.0025(10)
C5 0.0254(14) 0.0340(16) 0.0311(15) 0.0043(12) 0.0086(12) 0.0118(12)
C6 0.0129(11) 0.0203(13) 0.0183(12) 0.0031(10) -0.0002(9) -0.0002(9)
C7 0.0091(11) 0.0176(12) 0.0171(12) -0.0028(9) 0.0005(9) -0.0050(9)
C8 0.0295(15) 0.0342(17) 0.0472(18) 0.0179(14) 0.0075(13) 0.0116(13)
C9 0.0379(16) 0.0216(14) 0.0344(16) -0.0068(12) 0.0109(13) -0.0034(12)
C10 0.0143(11) 0.0154(12) 0.0164(12) -0.0005(9) -0.0004(9) -0.0009(9)
C11 0.0212(12) 0.0108(11) 0.0101(11) -0.0002(9) 0.0040(9) -0.0018(9)
C12 0.0157(11) 0.0139(12) 0.0116(11) -0.0028(9) 0.0011(9) -0.0020(9)
C13 0.0150(11) 0.0168(12) 0.0098(11) -0.0015(9) 0.0012(9) 0.0027(9)
C14 0.0170(12) 0.0135(11) 0.0128(11) -0.0010(9) 0.0030(9) -0.0011(9)
C15 0.0219(13) 0.0145(12) 0.0199(13) 0.0019(10) 0.0018(10) 0.0008(10)
C16 0.0131(11) 0.0174(12) 0.0094(11) -0.0008(9) 0.0025(9) -0.0027(9)
C17 0.0138(11) 0.0164(11) 0.0071(10) -0.0012(9) 0.0020(9) 0.0005(9)
C18 0.0210(14) 0.0421(17) 0.0325(16) 0.0181(13) -0.0041(12) -0.0117(12)
C19 0.0525(19) 0.0264(15) 0.0280(15) -0.0054(12) -0.0040(14) 0.0137(14)
C20 0.0183(12) 0.0135(11) 0.0155(12) -0.0002(9) 0.0058(9) 0.0004(9)
C21 0.0107(11) 0.0133(11) 0.0204(12) -0.0003(9) 0.0009(9) 0.0027(9)
C22 0.0108(11) 0.0150(12) 0.0163(12) 0.0014(9) 0.0031(9) 0.0049(9)
C23 0.0114(11) 0.0175(12) 0.0184(12) 0.0058(10) 0.0048(9) 0.0046(9)
C24 0.0118(11) 0.0220(13) 0.0178(12) 0.0020(10) 0.0003(9) 0.0030(9)
C25 0.0193(13) 0.0351(15) 0.0202(13) 0.0019(11) -0.0006(10) -0.0104(11)
C26 0.0137(11) 0.0216(13) 0.0125(11) 0.0014(9) -0.0003(9) 0.0052(9)
C27 0.0126(11) 0.0146(11) 0.0166(12) 0.0028(9) 0.0039(9) 0.0051(9)
C28 0.0231(14) 0.0400(16) 0.0241(14) -0.0097(12) 0.0024(11) -0.0063(12)
C29 0.0290(15) 0.0296(16) 0.0423(17) 0.0071(13) 0.0073(13) 0.0047(12)
C30 0.0168(12) 0.0166(12) 0.0167(12) 0.0027(9) 0.0035(9) 0.0023(9)
C31 0.0217(12) 0.0121(11) 0.0134(11) 0.0002(9) 0.0054(9) -0.0011(9)
C32 0.0158(11) 0.0156(12) 0.0141(11) 0.0043(9) 0.0049(9) 0.0002(9)
C33 0.0158(12) 0.0186(12) 0.0139(12) 0.0027(9) 0.0010(9) -0.0021(9)
C34 0.0222(13) 0.0175(12) 0.0164(12) 0.0007(10) 0.0065(10) -0.0007(10)
C35 0.0255(14) 0.0327(15) 0.0186(13) -0.0080(11) 0.0049(11) -0.0027(11)
C36 0.0167(12) 0.0174(12) 0.0163(12) 0.0036(9) 0.0088(9) 0.0019(9)
C37 0.0171(12) 0.0148(12) 0.0157(12) 0.0034(9) 0.0045(9) -0.0025(9)
C38 0.0299(15) 0.0397(17) 0.0283(15) 0.0011(13) 0.0150(12) 0.0093(13)
C39 0.0373(16) 0.0252(15) 0.0334(16) 0.0002(12) 0.0105(13) -0.0012(12)
C40 0.0183(12) 0.0171(12) 0.0172(12) 0.0003(9) 0.0052(10) -0.0027(10)

loop_
_atom_type_symbol
_atom_type_description
_atom_type_scat_dispersion_real
_atom_type_scat_dispersion_imag
_atom_type_scat_source
C C 0.0033 0.0016 'International Tables Vol C Tables 4.2.6.8 and 6.1.1.4'
H H 0.0000 0.0000 'International Tables Vol C Tables 4.2.6.8 and 6.1.1.4'
O O 0.0106 0.0060 'International Tables Vol C Tables 4.2.6.8 and 6.1.1.4'
Si Si 0.0817 0.0704 'International Tables Vol C Tables 4.2.6.8 and 6.1.1.4'
Kr Kr -0.5574 2.7079 'International Tables Vol C Tables 4.2.6.8 and 6.1.1.4'

loop_
_geom_angle_atom_site_label_1
_geom_angle_atom_site_label_2
_geom_angle_atom_site_label_3
_geom_angle
O2 Si1 O1 111.29(9)
O2 Si1 C8 105.97(11)
O1 Si1 C8 106.25(11)
O2 Si1 C9 108.22(11)
O1 Si1 C9 108.83(11)
C8 Si1 C9 116.28(14)
O3 Si2 O4 110.72(8)
O3 Si2 C18 104.99(10)
O4 Si2 C18 105.63(11)
O3 Si2 C19 109.74(11)
O4 Si2 C19 109.27(11)
C18 Si2 C19 116.35(14)
O6 Si3 O5 109.81(9)
O6 Si3 C28 105.29(11)
O5 Si3 C28 106.68(10)
O6 Si3 C29 109.56(11)
O5 Si3 C29 109.76(11)
C28 Si3 C29 115.56(14)
O7 Si4 O8 109.87(9)
O7 Si4 C38 105.76(11)
O8 Si4 C38 105.40(11)
O7 Si4 C39 109.54(11)
O8 Si4 C39 110.22(11)
C38 Si4 C39 115.84(13)
C6 O1 Si1 122.18(14)
C13 O2 Si1 126.15(14)
C16 O3 Si2 130.17(14)
C23 O4 Si2 125.61(14)
C26 O5 Si3 123.11(14)
C33 O6 Si3 124.84(14)
C36 O7 Si4 127.96(14)
C3 O8 Si4 124.01(14)
C7 C1 C2 123.2(2)
C3 C2 C1 116.9(2)
C3 C2 C40 122.3(2)
C1 C2 C40 120.8(2)
O8 C3 C4 118.1(2)
O8 C3 C2 119.2(2)
C4 C3 C2 122.7(2)
C3 C4 C6 117.2(2)
C3 C4 C5 121.8(2)
C6 C4 C5 121.0(2)
C7 C6 O1 119.7(2)
C7 C6 C4 122.6(2)
O1 C6 C4 117.7(2)
C1 C7 C6 117.4(2)
C1 C7 C10 120.5(2)
C6 C7 C10 122.1(2)
C12 C10 C7 112.83(18)
C12 C11 C17 123.1(2)
C11 C12 C13 117.3(2)
C11 C12 C10 120.77(19)
C13 C12 C10 121.9(2)
O2 C13 C12 119.67(19)
O2 C13 C14 117.70(19)
C12 C13 C14 122.6(2)
C13 C14 C16 117.5(2)
C13 C14 C15 121.2(2)
C16 C14 C15 121.34(19)
O3 C16 C17 120.12(19)
O3 C16 C14 117.65(19)
C17 C16 C14 122.1(2)
C11 C17 C16 117.5(2)
C11 C17 C20 120.7(2)
C16 C17 C20 121.78(19)
C22 C20 C17 111.08(18)
C22 C21 C27 122.6(2)
C21 C22 C23 117.6(2)
C21 C22 C20 121.0(2)
C23 C22 C20 121.4(2)
O4 C23 C22 119.4(2)
O4 C23 C24 118.3(2)
C22 C23 C24 122.2(2)
C26 C24 C23 117.4(2)
C26 C24 C25 121.8(2)
C23 C24 C25 120.8(2)
C27 C26 C24 122.7(2)
C27 C26 O5 120.2(2)
C24 C26 O5 117.1(2)
C26 C27 C21 117.4(2)
C26 C27 C30 122.4(2)
C21 C27 C30 120.2(2)
C27 C30 C32 113.28(18)
C32 C31 C37 122.7(2)
C33 C32 C31 117.3(2)
C33 C32 C30 121.8(2)
C31 C32 C30 120.9(2)
C32 C33 O6 119.9(2)
C32 C33 C34 122.8(2)
O6 C33 C34 117.2(2)
C36 C34 C33 117.3(2)
C36 C34 C35 121.7(2)
C33 C34 C35 121.0(2)
O7 C36 C37 119.8(2)
O7 C36 C34 118.0(2)
C37 C36 C34 122.0(2)
C31 C37 C36 117.8(2)
C31 C37 C40 120.9(2)
C36 C37 C40 121.2(2)
C37 C40 C2 112.35(18)

loop_
_geom_bond_atom_site_label_1
_geom_bond_atom_site_label_2
_geom_bond_distance
Si1 O2 1.6436(17)
Si1 O1 1.6487(17)
Si1 C8 1.833(3)
Si1 C9 1.850(3)
Si2 O3 1.6450(16)
Si2 O4 1.6480(17)
Si2 C18 1.832(3)
Si2 C19 1.841(3)
Si3 O6 1.6492(17)
Si3 O5 1.6532(17)
Si3 C28 1.836(3)
Si3 C29 1.845(3)
Si4 O7 1.6489(17)
Si4 O8 1.6511(18)
Si4 C38 1.835(2)
Si4 C39 1.843(3)
O1 C6 1.394(3)
O2 C13 1.388(3)
O3 C16 1.382(2)
O4 C23 1.386(3)
O5 C26 1.395(3)
O6 C33 1.394(3)
O7 C36 1.383(3)
O8 C3 1.391(3)
C1 C7 1.384(3)
C1 C2 1.398(3)
C2 C3 1.398(3)
C2 C40 1.520(3)
C3 C4 1.393(3)
C4 C6 1.401(3)
C4 C5 1.506(3)
C6 C7 1.393(3)
C7 C10 1.512(3)
C10 C12 1.512(3)
C11 C12 1.388(3)
C11 C17 1.392(3)
C12 C13 1.392(3)
C13 C14 1.398(3)
C14 C16 1.400(3)
C14 C15 1.504(3)
C16 C17 1.395(3)
C17 C20 1.519(3)
C20 C22 1.515(3)
C21 C22 1.392(3)
C21 C27 1.395(3)
C22 C23 1.394(3)
C23 C24 1.403(3)
C24 C26 1.393(3)
C24 C25 1.504(3)
C26 C27 1.393(3)
C27 C30 1.513(3)
C30 C32 1.520(3)
C31 C32 1.391(3)
C31 C37 1.392(3)
C32 C33 1.389(3)
C33 C34 1.399(3)
C34 C36 1.397(3)
C34 C35 1.500(3)
C36 C37 1.394(3)
C37 C40 1.508(3)
